data_4509350
loop_
_publ_author_name
'Barron, Paul M.'
'Son, Hyun-Tak'
'Hu, Chunhua'
'Choe, Wonyoung'

_publ_section_title
;
 Highly Tunable Heterometallic Frameworks Constructed from Paddle-Wheel
 Units and Metalloporphyrins
;
_journal_issue 4
_journal_name_full 'Crystal Growth &amp; Design'
_journal_page_first 1960
_journal_paper_doi 10.1021/cg801267m
_journal_volume 9
_journal_year 2009
_chemical_formula_moiety 'C68 H40 Fe N8 O8 Zn2, (N O3)'
_chemical_formula_sum 'C68 H40 Fe N9 O11 Zn2'
_chemical_formula_weight 1345.68
_chemical_name_systematic
; 
 ? 
;
_space_group_IT_number 139
_symmetry_cell_setting tetragonal
_symmetry_space_group_name_Hall '-I 4 2'
_symmetry_space_group_name_H-M 'I 4/m m m'
_atom_sites_solution_hydrogens geom
_atom_sites_solution_primary direct
_atom_sites_solution_secondary difmap
_audit_creation_method SHELXTL
_cell_angle_alpha 90.00
_cell_angle_beta 90.00
_cell_angle_gamma 90.00
_cell_formula_units_Z 2
_cell_length_a 16.6334(2)
_cell_length_b 16.6334(2)
_cell_length_c 25.0762(4)
_cell_measurement_reflns_used 6978
_cell_measurement_temperature 120(2)
_cell_measurement_theta_max 27.53
_cell_measurement_theta_min 2.37
_cell_volume 6937.83(16)
_computing_cell_refinement 'Bruker SMART'
_computing_data_collection 'Bruker SMART'
_computing_data_reduction 'Bruker SAINT'
_computing_molecular_graphics 'Bruker SHELXTL'
_computing_publication_material 'Bruker SHELXTL'
_computing_structure_refinement 'Bruker SHELXTL'
_computing_structure_solution 'Bruker SHELXTL'
_diffrn_ambient_temperature 120(2)
_diffrn_measured_fraction_theta_full 0.999
_diffrn_measured_fraction_theta_max 0.999
_diffrn_measurement_device_type 'Bruker SMART APEX CCD'
_diffrn_measurement_method 'omega scans'
_diffrn_radiation_monochromator graphite
_diffrn_radiation_source 'fine-focus sealed tube'
_diffrn_radiation_type MoK\a
_diffrn_radiation_wavelength 0.71073
_diffrn_reflns_av_R_equivalents 0.0391
_diffrn_reflns_av_sigmaI/netI 0.0139
_diffrn_reflns_limit_h_max 22
_diffrn_reflns_limit_h_min -22
_diffrn_reflns_limit_k_max 22
_diffrn_reflns_limit_k_min -22
_diffrn_reflns_limit_l_max 33
_diffrn_reflns_limit_l_min -33
_diffrn_reflns_number 50740
_diffrn_reflns_theta_full 28.33
_diffrn_reflns_theta_max 28.33
_diffrn_reflns_theta_min 1.47
_diffrn_standards_decay_% 0
_exptl_absorpt_coefficient_mu 0.477
_exptl_absorpt_correction_T_max 0.9793
_exptl_absorpt_correction_T_min 0.8531
_exptl_absorpt_correction_type analytical
_exptl_absorpt_process_details SADABS
_exptl_crystal_colour 'dark purple'
_exptl_crystal_density_diffrn 0.644
_exptl_crystal_density_method 'not measured'
_exptl_crystal_description plate
_exptl_crystal_F_000 1370
_exptl_crystal_size_max 0.34
_exptl_crystal_size_mid 0.33
_exptl_crystal_size_min 0.04
_platon_squeeze_details
;
Disordered, independent solvent molecules were eliminated from the refinement 
using SQUEEZE/PLATON [Spek, A.L. (2003), J. Appl. Cryst. 36, 7-13].

R factors before data are squeezed:
_refine_ls_R_factor_all           0.0887 
_refine_ls_R_factor_gt            0.0797 
_refine_ls_wR_factor_ref          0.3063 
_refine_ls_wR_factor_gt           0.2940 
;
_refine_diff_density_max 0.667
_refine_diff_density_min -0.473
_refine_diff_density_rms 0.106
_refine_ls_extinction_method none
_refine_ls_goodness_of_fit_ref 1.090
_refine_ls_hydrogen_treatment constr
_refine_ls_matrix_type full
_refine_ls_number_parameters 105
_refine_ls_number_reflns 2465
_refine_ls_number_restraints 12
_refine_ls_restrained_S_all 1.088
_refine_ls_R_factor_all 0.0664
_refine_ls_R_factor_gt 0.0594
_refine_ls_shift/su_max 0.000
_refine_ls_shift/su_mean 0.000
_refine_ls_structure_factor_coef Fsqd
_refine_ls_weighting_details 'calc w=1/[\s^2^(Fo^2^)+(0.1285P)^2^+5.5175P] where P=(Fo^2^+2Fc^2^)/3'
_refine_ls_weighting_scheme calc
_refine_ls_wR_factor_gt 0.1806
_refine_ls_wR_factor_ref 0.1887
_reflns_number_gt 2165
_reflns_number_total 2465
_reflns_threshold_expression >2sigma(I)
_cod_data_source_file cg801267msup5.cif
_cod_data_source_block C7CH31sq
_cod_original_sg_symbol_Hall '-I 4 2 '
_cod_database_code 4509350

loop_
_symmetry_equiv_pos_as_xyz
'x, y, z'
'-x, -y, z'
'-y, x, z'
'y, -x, z'
'-x, y, -z'
'x, -y, -z'
'y, x, -z'
'-y, -x, -z'
'x+1/2, y+1/2, z+1/2'
'-x+1/2, -y+1/2, z+1/2'
'-y+1/2, x+1/2, z+1/2'
'y+1/2, -x+1/2, z+1/2'
'-x+1/2, y+1/2, -z+1/2'
'x+1/2, -y+1/2, -z+1/2'
'y+1/2, x+1/2, -z+1/2'
'-y+1/2, -x+1/2, -z+1/2'
'-x, -y, -z'
'x, y, -z'
'y, -x, -z'
'-y, x, -z'
'x, -y, z'
'-x, y, z'
'-y, -x, z'
'y, x, z'
'-x+1/2, -y+1/2, -z+1/2'
'x+1/2, y+1/2, -z+1/2'
'y+1/2, -x+1/2, -z+1/2'
'-y+1/2, x+1/2, -z+1/2'
'x+1/2, -y+1/2, z+1/2'
'-x+1/2, y+1/2, z+1/2'
'-y+1/2, -x+1/2, z+1/2'
'y+1/2, x+1/2, z+1/2'

loop_
_atom_site_label
_atom_site_type_symbol
_atom_site_fract_x
_atom_site_fract_y
_atom_site_fract_z
_atom_site_U_iso_or_equiv
_atom_site_adp_type
_atom_site_occupancy
_atom_site_symmetry_multiplicity
_atom_site_calc_flag
_atom_site_refinement_flags
Zn1 Zn 0.5000 0.5000 0.05777(2) 0.0237(2) Uani 1 8 d S
Fe1 Fe 0.0000 0.0000 0.0000 0.0216(3) Uani 1 16 d S
O1 O 0.41576(10) 0.41576(10) 0.04396(10) 0.0628(9) Uani 1 2 d S
N1 N 0.0000 0.11955(19) 0.0000 0.0265(6) Uani 1 4 d S
N2 N 0.0000 0.0000 0.07979(18) 0.0253(9) Uani 1 8 d S
N3 N 0.0000 0.0000 0.3616(2) 0.0315(10) Uani 1 8 d S
C1 C 0.06584(17) 0.16995(16) 0.0000 0.0311(6) Uani 1 2 d S
C2 C 0.0403(2) 0.25287(17) 0.0000 0.0424(7) Uani 1 2 d S
H2 H 0.0743 0.2988 0.0000 0.051 Uiso 1 2 calc SR
C3 C 0.14564(16) 0.14564(16) 0.0000 0.0331(8) Uani 1 4 d S
C4 C 0.20894(17) 0.20894(17) 0.0000 0.0349(9) Uani 1 4 d S
C5 C 0.23887(16) 0.23887(16) 0.04663(17) 0.0701(14) Uani 1 2 d S
H5 H 0.2190 0.2190 0.0796 0.084 Uiso 1 2 calc SR
C6 C 0.29760(16) 0.29760(16) 0.04677(16) 0.0700(15) Uani 1 2 d S
H6 H 0.3175 0.3175 0.0797 0.084 Uiso 1 2 calc SR
C7 C 0.32726(16) 0.32726(16) 0.0000 0.0332(8) Uani 1 4 d S
C8 C 0.39134(16) 0.39134(16) 0.0000 0.0318(8) Uani 1 4 d S
C9 C 0.0486(3) 0.0486(3) 0.1071(3) 0.0433(16) Uani 0.50 2 d SP
H9 H 0.0836 0.0836 0.0881 0.052 Uiso 0.50 2 calc SPR
C10 C 0.0496(3) 0.0496(3) 0.1625(2) 0.0475(18) Uani 0.50 2 d SP
H10 H 0.0851 0.0851 0.1805 0.057 Uiso 0.50 2 calc SPR
C11 C 0.0000 0.0000 0.1917(2) 0.0352(13) Uani 1 8 d S
C12 C 0.0000 0.0000 0.2507(2) 0.0364(13) Uani 1 8 d S
C13 C 0.0284(7) 0.0646(6) 0.2801(3) 0.054(4) Uani 0.25 1 d PU
H13 H 0.0485 0.1108 0.2623 0.064 Uiso 0.25 1 calc PR
C14 C 0.0275(6) 0.0620(6) 0.3332(3) 0.054(5) Uani 0.25 1 d PU
H14 H 0.0478 0.1073 0.3520 0.065 Uiso 0.25 1 calc PR
N4 N 0.2774(16) 0.0000 0.1689(10) 0.120 Uiso 0.13 2 d SPD
O2 O 0.2411(15) 0.0634(3) 0.1670(10) 0.120 Uiso 0.13 1 d PD
O3 O 0.3503(15) 0.0000 0.1741(15) 0.120 Uiso 0.13 2 d SPD

loop_
_atom_site_aniso_label
_atom_site_aniso_U_11
_atom_site_aniso_U_22
_atom_site_aniso_U_33
_atom_site_aniso_U_23
_atom_site_aniso_U_13
_atom_site_aniso_U_12
Zn1 0.0230(3) 0.0230(3) 0.0249(4) 0.000 0.000 0.000
Fe1 0.0201(3) 0.0201(3) 0.0246(5) 0.000 0.000 0.000
O1 0.0740(14) 0.0740(14) 0.0402(13) -0.0015(7) -0.0015(7) -0.0513(17)
N1 0.0255(15) 0.0220(14) 0.0319(16) 0.000 0.000 0.000
N2 0.0275(13) 0.0275(13) 0.021(2) 0.000 0.000 0.000
N3 0.0323(15) 0.0323(15) 0.030(2) 0.000 0.000 0.000
C1 0.0291(13) 0.0223(12) 0.0419(15) 0.000 0.000 -0.0041(9)
C2 0.0376(16) 0.0235(14) 0.066(2) 0.000 0.000 -0.0046(12)
C3 0.0282(11) 0.0282(11) 0.043(2) 0.000 0.000 -0.0045(15)
C4 0.0285(12) 0.0285(12) 0.048(2) 0.000 0.000 -0.0041(15)
C5 0.081(2) 0.081(2) 0.049(2) 0.0037(10) 0.0037(10) -0.055(3)
C6 0.084(2) 0.084(2) 0.0412(18) -0.0013(10) -0.0013(10) -0.059(3)
C7 0.0283(11) 0.0283(11) 0.043(2) 0.000 0.000 -0.0046(14)
C8 0.0268(11) 0.0268(11) 0.042(2) 0.000 0.000 -0.0017(14)
C9 0.048(2) 0.048(2) 0.034(3) 0.0021(17) 0.0021(17) -0.024(3)
C10 0.056(3) 0.056(3) 0.030(3) -0.0043(17) -0.0043(17) -0.025(3)
C11 0.041(2) 0.041(2) 0.024(3) 0.000 0.000 0.000
C12 0.042(2) 0.042(2) 0.024(3) 0.000 0.000 0.000
C13 0.095(11) 0.037(5) 0.030(4) 0.004(3) -0.004(3) -0.034(6)
C14 0.092(11) 0.038(5) 0.033(3) 0.001(3) 0.000(4) -0.028(6)

loop_
_atom_type_symbol
_atom_type_description
_atom_type_scat_dispersion_real
_atom_type_scat_dispersion_imag
_atom_type_scat_source
C C 0.0033 0.0016 'International Tables Vol C Tables 4.2.6.8 and 6.1.1.4'
H H 0.0000 0.0000 'International Tables Vol C Tables 4.2.6.8 and 6.1.1.4'
N N 0.0061 0.0033 'International Tables Vol C Tables 4.2.6.8 and 6.1.1.4'
O O 0.0106 0.0060 'International Tables Vol C Tables 4.2.6.8 and 6.1.1.4'
Fe Fe 0.3463 0.8444 'International Tables Vol C Tables 4.2.6.8 and 6.1.1.4'
Zn Zn 0.2839 1.4301 'International Tables Vol C Tables 4.2.6.8 and 6.1.1.4'

loop_
_exptl_crystal_face_index_h
_exptl_crystal_face_index_k
_exptl_crystal_face_index_l
_exptl_crystal_face_perp_dist
1.00 0.00 0.00 0.1680
-1.00 0.00 0.00 0.1680
0.00 1.00 0.00 0.1720
0.00 -1.00 0.00 0.1720
0.00 0.00 1.00 0.0220
0.00 0.00 -1.00 0.0220

loop_
_geom_angle_atom_site_label_1
_geom_angle_atom_site_label_2
_geom_angle_atom_site_label_3
_geom_angle
_geom_angle_site_symmetry_1
_geom_angle_site_symmetry_3
O1 Zn1 O1 160.17(15) 2_665 .
O1 Zn1 O1 88.30(3) 2_665 3_655
O1 Zn1 O1 88.30(3) . 3_655
O1 Zn1 O1 88.30(3) 2_665 4_565
O1 Zn1 O1 88.30(3) . 4_565
O1 Zn1 O1 160.17(15) 3_655 4_565
O1 Zn1 N3 99.91(7) 2_665 25
O1 Zn1 N3 99.92(7) . 25
O1 Zn1 N3 99.92(7) 3_655 25
O1 Zn1 N3 99.91(7) 4_565 25
O1 Zn1 Zn1 80.09(7) 2_665 17_665
O1 Zn1 Zn1 80.08(7) . 17_665
O1 Zn1 Zn1 80.09(7) 3_655 17_665
O1 Zn1 Zn1 80.09(7) 4_565 17_665
N3 Zn1 Zn1 180.0 25 17_665
N1 Fe1 N1 180.0 17 .
N1 Fe1 N1 90.0 17 19
N1 Fe1 N1 90.0 . 19
N1 Fe1 N1 90.0 17 3
N1 Fe1 N1 90.0 . 3
N1 Fe1 N1 180.0 19 3
N1 Fe1 N2 90.0 17 17
N1 Fe1 N2 90.0 . 17
N1 Fe1 N2 90.0 19 17
N1 Fe1 N2 90.0 3 17
N1 Fe1 N2 90.0 17 .
N1 Fe1 N2 90.0 . .
N1 Fe1 N2 90.0 19 .
N1 Fe1 N2 90.0 3 .
N2 Fe1 N2 180.0 17 .
C8 O1 Zn1 127.4(2) . .
C1 N1 C1 105.1(3) . 5
C1 N1 Fe1 127.43(16) . .
C1 N1 Fe1 127.43(16) 5 .
C9 N2 C9 74.7(3) . 4
C9 N2 C9 74.7(3) . 3
C9 N2 C9 118.2(6) 4 3
C9 N2 C9 118.2(6) . 2
C9 N2 C9 74.7(3) 4 2
C9 N2 C9 74.7(3) 3 2
C9 N2 Fe1 120.9(3) . .
C9 N2 Fe1 120.9(3) 4 .
C9 N2 Fe1 120.9(3) 3 .
C9 N2 Fe1 120.9(3) 2 .
C14 N3 C14 115.5(8) 23 24
C14 N3 C14 115.5(8) 2 .
C14 N3 C14 115.5(8) 3 4
C14 N3 C14 115.5(8) 21 22
C14 N3 Zn1 122.3(4) 23 25
C14 N3 Zn1 122.3(4) 2 25
C14 N3 Zn1 122.3(4) 3 25
C14 N3 Zn1 122.3(4) 21 25
C14 N3 Zn1 122.3(4) 24 25
C14 N3 Zn1 122.3(4) . 25
C14 N3 Zn1 122.3(4) 4 25
C14 N3 Zn1 122.3(4) 22 25
N1 C1 C3 125.6(3) . .
N1 C1 C2 110.3(3) . .
C3 C1 C2 124.0(3) . .
C2 C2 C1 107.10(17) 5 .
C2 C2 H2 126.5 5 .
C1 C2 H2 126.5 . .
C1 C3 C1 123.9(4) 7 .
C1 C3 C4 118.06(18) 7 .
C1 C3 C4 118.06(18) . .
C5 C4 C5 117.9(4) . 18
C5 C4 C3 121.1(2) . .
C5 C4 C3 121.1(2) 18 .
C4 C5 C6 121.2(4) . .
C4 C5 H5 119.4 . .
C6 C5 H5 119.4 . .
C7 C6 C5 120.6(4) . .
C7 C6 H6 119.7 . .
C5 C6 H6 119.7 . .
C6 C7 C6 118.5(4) 18 .
C6 C7 C8 120.8(2) 18 .
C6 C7 C8 120.8(2) . .
O1 C8 O1 125.0(4) . 18
O1 C8 C7 117.52(19) . .
O1 C8 C7 117.52(19) 18 .
N2 C9 C10 121.9(6) . .
N2 C9 H9 119.1 . .
C10 C9 H9 119.1 . .
C11 C10 C9 121.2(6) . .
C11 C10 H10 119.4 . .
C9 C10 H10 119.4 . .
C10 C11 C10 115.6(7) 2 .
C10 C11 C10 115.6(7) 4 3
C10 C11 C12 122.2(3) 2 .
C10 C11 C12 122.2(3) . .
C10 C11 C12 122.2(3) 4 .
C10 C11 C12 122.2(3) 3 .
C13 C12 C13 115.8(8) 24 23
C13 C12 C13 115.8(8) . 2
C13 C12 C13 115.8(8) 22 21
C13 C12 C13 115.8(8) 4 3
C13 C12 C11 122.1(4) 24 .
C13 C12 C11 122.1(4) . .
C13 C12 C11 122.1(4) 23 .
C13 C12 C11 122.1(4) 22 .
C13 C12 C11 122.1(4) 4 .
C13 C12 C11 122.1(4) 2 .
C13 C12 C11 122.1(4) 21 .
C13 C12 C11 122.1(4) 3 .
C14 C13 C12 120.2(8) . .
C14 C13 H13 119.9 . .
C12 C13 H13 119.9 . .
C13 C14 N3 124.2(8) . .
C13 C14 H14 117.9 . .
N3 C14 H14 117.9 . .
O2 N4 O2 120.2(11) 21 .
O2 N4 O3 119.9(5) 21 .
O2 N4 O3 119.9(5) . .

loop_
_geom_bond_atom_site_label_1
_geom_bond_atom_site_label_2
_geom_bond_distance
_geom_bond_site_symmetry_2
Zn1 O1 2.012(2) 2_665
Zn1 O1 2.012(2) .
Zn1 O1 2.012(2) 3_655
Zn1 O1 2.012(2) 4_565
Zn1 N3 2.022(5) 25
Zn1 Zn1 2.8974(12) 17_665
Fe1 N1 1.989(3) 17
Fe1 N1 1.989(3) .
Fe1 N1 1.989(3) 19
Fe1 N1 1.989(3) 3
Fe1 N2 2.001(5) 17
Fe1 N2 2.001(5) .
O1 C8 1.243(3) .
N1 C1 1.379(3) .
N1 C1 1.379(3) 5
N2 C9 1.332(7) .
N2 C9 1.332(7) 4
N2 C9 1.332(7) 3
N2 C9 1.332(7) 2
N3 C14 1.335(9) 23
N3 C14 1.335(9) 2
N3 C14 1.335(9) 3
N3 C14 1.335(9) 21
N3 C14 1.335(9) 24
N3 C14 1.335(9) .
N3 C14 1.335(9) 4
N3 C14 1.335(9) 22
N3 Zn1 2.022(5) 25
C1 C3 1.388(3) .
C1 C2 1.443(4) .
C2 C2 1.342(7) 5
C2 H2 0.9500 .
C3 C1 1.388(3) 7
C3 C4 1.489(5) .
C4 C5 1.365(5) .
C4 C5 1.365(5) 18
C5 C6 1.382(5) .
C5 H5 0.9500 .
C6 C7 1.365(4) .
C6 H6 0.9500 .
C7 C6 1.365(4) 18
C7 C8 1.507(5) .
C8 O1 1.243(3) 18
C9 C10 1.390(9) .
C9 H9 0.9500 .
C10 C11 1.378(7) .
C10 H10 0.9500 .
C11 C10 1.378(7) 2
C11 C10 1.378(7) 4
C11 C10 1.378(7) 3
C11 C12 1.480(9) .
C12 C13 1.386(9) 24
C12 C13 1.386(9) .
C12 C13 1.386(9) 23
C12 C13 1.386(9) 22
C12 C13 1.386(9) 4
C12 C13 1.386(9) 2
C12 C13 1.386(9) 21
C12 C13 1.386(9) 3
C13 C14 1.331(10) .
C13 H13 0.9500 .
C14 H14 0.9500 .
N4 O2 1.215(6) 21
N4 O2 1.215(6) .
N4 O3 1.219(9) .

loop_
_platon_squeeze_void_nr
_platon_squeeze_void_average_x
_platon_squeeze_void_average_y
_platon_squeeze_void_average_z
_platon_squeeze_void_volume
_platon_squeeze_void_count_electrons
1 -0.024 0.313 0.426 3519.9 518.4
